data_2201760
loop_
_publ_author_name
'Johnston, Magnus G.'
'Harrison, William T. A.'

_publ_section_title
;
Dilithium selenate hydrate, Li~2~SeO~4~.H~2~O
;
_journal_name_full 'Acta Crystallographica, Section E'
_journal_page_first i25
_journal_page_last i27
_journal_paper_doi 10.1107/S1600536803002526
_journal_volume 59
_journal_year 2003
_chemical_formula_iupac 'Li2 (Se O4), H2 O'
_chemical_formula_structural 'Li2 (Se O4), H2 O'
_chemical_formula_sum 'H2 Li2 O5 Se'
_chemical_formula_weight 174.86
_chemical_melting_point 'decomposes before melting'
_space_group_IT_number 4
_symmetry_cell_setting monoclinic
_symmetry_space_group_name_Hall 'P 2yb'
_symmetry_space_group_name_H-M 'P 1 21 1'
_cell_angle_alpha 90.00
_cell_angle_beta 107.634(2)
_cell_angle_gamma 90.00
_cell_formula_units_Z 2
_cell_length_a 5.5798(3)
_cell_length_b 5.0284(3)
_cell_length_c 8.4521(5)
_cell_measurement_temperature 293(2)
_cell_volume 226.00(2)
_database_code_amcsd 0010398
_diffrn_ambient_temperature 293(2)
_exptl_crystal_density_diffrn 2.570
_cod_original_sg_symbol_H-M 'P 21'
_cod_database_code 2201760
_amcsd_formula_title Li2SeO4*H2O

loop_
_space_group_symop_operation_xyz
'x, y, z'
'-x, y+1/2, -z'

loop_
_atom_site_label
_atom_site_fract_x
_atom_site_fract_y
_atom_site_fract_z
_atom_site_U_iso_or_equiv
_atom_site_adp_type
_atom_site_calc_flag
_atom_site_refinement_flags
_atom_site_occupancy
_atom_site_disorder_assembly
_atom_site_disorder_group
_atom_site_type_symbol
Li1 0.3149(11) 0.601(2) 0.4982(7) 0.0194(10) Uani d . 1 . . Li
Li2 0.5618(12) 0.587(3) 0.8973(8) 0.0216(14) Uani d . 1 . . Li
Se1 0.28578(5) 0.10066(13) 0.70808(3) 0.01246(10) Uani d . 1 . . Se
O1 0.3272(6) -0.2227(7) 0.7109(3) 0.0200(6) Uani d . 1 . . O
O2 0.3942(6) 0.2293(6) 0.5666(4) 0.0198(6) Uani d . 1 . . O
O3 0.4447(6) 0.2206(6) 0.8887(3) 0.0188(6) Uani d . 1 . . O
O4 -0.0081(5) 0.1759(7) 0.6716(4) 0.0225(7) Uani d . 1 . . O
O5 0.9058(7) 0.5620(11) 0.8993(5) 0.0427(12) Uani d . 1 . . O
H1 0.9594 0.4798 0.8106 0.09(3) Uiso d R 1 . . H
H2 0.9966 0.7186 0.9389 0.18(8) Uiso d R 1 . . H

loop_
_atom_site_aniso_label
_atom_site_aniso_U_11
_atom_site_aniso_U_22
_atom_site_aniso_U_33
_atom_site_aniso_U_12
_atom_site_aniso_U_13
_atom_site_aniso_U_23
Li1 0.022(2) 0.015(3) 0.021(2) 0.004(5) 0.0064(19) 0.001(6)
Li2 0.023(2) 0.018(4) 0.023(2) 0.000(4) 0.006(2) 0.001(4)
Se1 0.01582(14) 0.01037(15) 0.01104(14) 0.0002(2) 0.00386(9) -0.0001(2)
O1 0.0323(14) 0.0108(15) 0.0156(14) -0.0006(12) 0.0051(11) -0.0010(9)
O2 0.0277(14) 0.0177(14) 0.0184(13) 0.0049(12) 0.0138(11) 0.0033(11)
O3 0.0235(13) 0.0163(14) 0.0129(12) -0.0033(11) 0.0002(10) -0.0004(10)
O4 0.0157(10) 0.0279(18) 0.0233(13) 0.0025(11) 0.0049(9) -0.0050(11)
O5 0.0325(15) 0.047(3) 0.057(2) -0.0053(19) 0.0252(16) -0.016(2)

loop_
_geom_bond_atom_site_label_1
_geom_bond_atom_site_label_2
_geom_bond_site_symmetry_2
_geom_bond_distance
_geom_bond_publ_flag
Li1 O4 2_556 1.909(6) yes
Li1 O2 . 1.968(12) yes
Li1 O2 2_656 1.972(8) yes
Li1 O1 1_565 1.986(8) yes
Li2 O5 . 1.919(8) yes
Li2 O3 2_657 1.940(9) yes
Li2 O3 . 1.951(13) yes
Li2 O1 1_565 1.965(9) yes
Se1 O4 . 1.619(3) yes
Se1 O2 . 1.629(3) yes
Se1 O3 . 1.631(3) yes
Se1 O1 . 1.641(3) yes
O5 H1 . 0.9794 ?
O5 H2 . 0.9413 ?

loop_
_cod_related_entry_id
_cod_related_entry_database
_cod_related_entry_code
1 AMCSD 0010398
